data_7134420
loop_
_publ_author_name
'Kurakula, Uma'
'Naaz, Sanobar'
'Roy, Sourav'
'Khan, Samim'
'Puthan Peedikakkal, Abdul Malik'
'Medishetty, Raghavender'
'Mir, Mohammad Hedayetullah'

_publ_section_title
;
 Light-driven structural transformations in isotypical Cd(ii) complexes:
 stereoselectivity and photosalient motion
;
_journal_issue 41
_journal_name_full 'Chemical Communications'
_journal_page_first 7494
_journal_page_last 7497
_journal_paper_doi 10.1039/D5CC01076D
_journal_volume 61
_journal_year 2025
_chemical_formula_moiety 'C48 H34 Cd Cl2 N2 O4'
_chemical_formula_sum 'C48 H34 Cd Cl2 N2 O4'
_chemical_formula_weight 886.07
_space_group_crystal_system triclinic
_space_group_IT_number 2
_space_group_name_Hall '-P 1'
_space_group_name_H-M_alt 'P -1'
_atom_sites_solution_hydrogens geom
_audit_creation_date 2025-04-21
_audit_creation_method
;
Olex2 1.5
(compiled 2025.03.04 svn.red2d20d0 for OlexSys, GUI svn.r7188)
;
_audit_update_record
;
2025-04-22 deposited with the CCDC.	2025-04-23 downloaded from the CCDC.
;
_cell_angle_alpha 82.544(2)
_cell_angle_beta 79.682(3)
_cell_angle_gamma 86.948(3)
_cell_formula_units_Z 2
_cell_length_a 10.0275(8)
_cell_length_b 13.3466(9)
_cell_length_c 15.3424(10)
_cell_measurement_reflns_used 9896
_cell_measurement_temperature 127(2)
_cell_measurement_theta_max 26.5816
_cell_measurement_theta_min 2.1751
_cell_measurement_wavelength 0.71073
_cell_volume 2002.1(2)
_computing_cell_refinement 'SAINT V8.41 (Bruker AXS LLC)'
_computing_data_collection 'Bruker Instrument Service, BIS, v.6.2.12 (Bruker AXS Inc., 2023)'
_computing_data_reduction 'SAINT V8.41 (Bruker AXS LLC)'
_computing_molecular_graphics 'Olex2 1.5 (Dolomanov et al., 2009)'
_computing_publication_material 'Olex2 1.5 (Dolomanov et al., 2009)'
_computing_structure_refinement 'XL  (Sheldrick, 2008)'
_computing_structure_solution 'SHELXT 2018/2 (Sheldrick, 2018)'
_diffrn_ambient_temperature 127.00
_diffrn_detector_area_resol_mean 7.391
_diffrn_detector_type 'Bruker PHOTON III'
_diffrn_measured_fraction_theta_full 1.000
_diffrn_measured_fraction_theta_max 1.000
_diffrn_measurement_details
;
<Phi   scan: start=   0.0; len= 180.0; end= 180.0 at [Counterclockwise Eulerian 
angles: dx= 50.00 mm theta=   0.000 deg omega=   0.000 deg chi=  54.740 deg] 
measure for 1.0 seconds; frame angle 1.00 degrees, wavelength=0.71073>
<Phi   scan: start= 180.0; len= 180.0; end= 360.0 at [Counterclockwise Eulerian 
angles: dx= 50.00 mm theta=   0.000 deg omega=   0.000 deg chi=  54.740 deg] 
measure for 1.0 seconds; frame angle 1.00 degrees, wavelength=0.71073>
<Phi   scan: start= 180.0; len= 180.0; end= 360.0 at [Counterclockwise Eulerian 
angles: dx= 50.00 mm theta=   0.000 deg omega=   0.000 deg chi=  54.740 deg] 
measure for 1.0 seconds; frame angle 1.00 degrees, wavelength=0.71073>
<Phi   scan: start=   0.0; len= 180.0; end= 180.0 at [Counterclockwise Eulerian 
angles: dx= 50.00 mm theta=   0.000 deg omega=   0.000 deg chi=  54.740 deg] 
measure for 1.0 seconds; frame angle 1.00 degrees, wavelength=0.71073>
<Phi   scan: start= 360.0; len=   0.5; end= 360.5 at [Counterclockwise Eulerian 
angles: dx= 50.00 mm theta=   5.249 deg omega=   1.482 deg chi= -44.500 deg] 
measure for 1.0 seconds; frame angle 0.50 degrees, wavelength=0.71073>
<Omega scan: start= 324.6; len=  64.5; end= 389.1 at [Counterclockwise Eulerian 
angles: dx= 50.00 mm theta=   7.333 deg phi=  36.000 deg chi=  68.500 deg] 
measure for 1.0 seconds; frame angle 0.50 degrees, wavelength=0.71073>
<Omega scan: start=   2.5; len= 122.5; end= 125.0 at [Counterclockwise Eulerian 
angles: dx= 50.00 mm theta=   5.249 deg phi= 216.000 deg chi= -44.500 deg] 
measure for 1.0 seconds; frame angle 0.50 degrees, wavelength=0.71073>
<Omega scan: start= 324.6; len=  64.5; end= 389.1 at [Counterclockwise Eulerian 
angles: dx= 50.00 mm theta=   7.333 deg phi= 324.000 deg chi=  68.500 deg] 
measure for 1.0 seconds; frame angle 0.50 degrees, wavelength=0.71073>
<Omega scan: start=   2.5; len= 122.5; end= 125.0 at [Counterclockwise Eulerian 
angles: dx= 50.00 mm theta=   5.249 deg phi=  72.000 deg chi= -44.500 deg] 
measure for 1.0 seconds; frame angle 0.50 degrees, wavelength=0.71073>
<Omega scan: start= 324.6; len=  64.5; end= 389.1 at [Counterclockwise Eulerian 
angles: dx= 50.00 mm theta=   7.333 deg phi= 180.000 deg chi=  68.500 deg] 
measure for 1.0 seconds; frame angle 0.50 degrees, wavelength=0.71073>
<Omega scan: start=   2.5; len= 122.5; end= 125.0 at [Counterclockwise Eulerian 
angles: dx= 50.00 mm theta=   5.249 deg phi= 144.000 deg chi= -44.500 deg] 
measure for 1.0 seconds; frame angle 0.50 degrees, wavelength=0.71073>
<Omega scan: start= 324.6; len=  64.5; end= 389.1 at [Counterclockwise Eulerian 
angles: dx= 50.00 mm theta=   7.333 deg phi= 108.000 deg chi=  68.500 deg] 
measure for 1.0 seconds; frame angle 0.50 degrees, wavelength=0.71073>
<Omega scan: start=   2.5; len= 122.5; end= 125.0 at [Counterclockwise Eulerian 
angles: dx= 50.00 mm theta=   5.249 deg phi= 360.000 deg chi= -44.500 deg] 
measure for 1.0 seconds; frame angle 0.50 degrees, wavelength=0.71073>
<Phi   scan: start= 360.0; len=   0.5; end= 360.5 at [Counterclockwise Eulerian 
angles: dx= 50.00 mm theta=   5.249 deg omega= 356.309 deg chi= -22.000 deg] 
measure for 1.0 seconds; frame angle 0.50 degrees, wavelength=0.71073>
;
_diffrn_measurement_device 'KAPPA FOUR CIRCLE diffractometer'
_diffrn_measurement_device_type 'Bruker D8 QUEST'
_diffrn_measurement_method '\w and \f scans'
_diffrn_measurement_specimen_support 'nylon loop'
_diffrn_radiation_type MoK\a
_diffrn_radiation_wavelength 0.71073
_diffrn_reflns_av_R_equivalents 0.0945
_diffrn_reflns_av_unetI/netI 0.0419
_diffrn_reflns_Laue_measured_fraction_full 1.000
_diffrn_reflns_Laue_measured_fraction_max 1.000
_diffrn_reflns_limit_h_max 12
_diffrn_reflns_limit_h_min -12
_diffrn_reflns_limit_k_max 16
_diffrn_reflns_limit_k_min -16
_diffrn_reflns_limit_l_max 18
_diffrn_reflns_limit_l_min -18
_diffrn_reflns_number 83642
_diffrn_reflns_point_group_measured_fraction_full 1.000
_diffrn_reflns_point_group_measured_fraction_max 1.000
_diffrn_reflns_theta_full 25.242
_diffrn_reflns_theta_max 25.679
_diffrn_reflns_theta_min 1.925
_exptl_absorpt_coefficient_mu 0.727
_exptl_absorpt_correction_T_max 0.928
_exptl_absorpt_correction_T_min 0.689
_exptl_absorpt_correction_type multi-scan
_exptl_absorpt_process_details
;
Krause, L., Herbst-Irmer, R., Sheldrick, G. M., Stalke, D. (2015).
"Comparison of silver and molybdenum microfocus X-ray sources for single-crystal
 structure determination"
J. Appl. Cryst. 48, 3-10.
doi:10.1107/S1600576714022985
;
_exptl_crystal_colour yellow
_exptl_crystal_colour_primary yellow
_exptl_crystal_density_diffrn 1.470
_exptl_crystal_description needle
_exptl_crystal_F_000 900
_exptl_crystal_size_max 0.554
_exptl_crystal_size_mid 0.157
_exptl_crystal_size_min 0.104
_refine_diff_density_max 0.512
_refine_diff_density_min -0.347
_refine_diff_density_rms 0.062
_refine_ls_extinction_coef 0.0011(2)
_refine_ls_extinction_expression Fc^*^=kFc[1+0.001xFc^2^\l^3^/sin(2\q)]^-1/4^
_refine_ls_extinction_method 'SHELXL-2019/1 (Sheldrick 2019)'
_refine_ls_goodness_of_fit_ref 1.026
_refine_ls_hydrogen_treatment constr
_refine_ls_matrix_type full
_refine_ls_number_parameters 519
_refine_ls_number_reflns 7595
_refine_ls_number_restraints 0
_refine_ls_restrained_S_all 1.026
_refine_ls_R_factor_all 0.0401
_refine_ls_R_factor_gt 0.0297
_refine_ls_shift/su_max 0.002
_refine_ls_shift/su_mean 0.000
_refine_ls_structure_factor_coef Fsqd
_refine_ls_weighting_details 'w=1/[\s^2^(Fo^2^)+(0.0245P)^2^+1.1680P] where P=(Fo^2^+2Fc^2^)/3'
_refine_ls_weighting_scheme calc
_refine_ls_wR_factor_gt 0.0647
_refine_ls_wR_factor_ref 0.0682
_reflns_Friedel_coverage 0.000
_reflns_number_gt 6475
_reflns_number_total 7595
_reflns_threshold_expression 'I > 2\s(I)'
_cod_data_source_file d5cc01076d7.cif
_cod_data_source_block vk_rm_ku_snclbi1_a
_cod_depositor_comments
;
The following automatic conversions were performed:

data item '_exptl_absorpt_correction_type' value 'Multi-Scan' was
changed to 'multi-scan' in accordance with the
/home/data/users/saulius/crontab/automatic-downloads/rss-feeds/RSC/lib/dictionaries/cif_core.dic
dictionary named 'cif_core.dic' version 2.4.2 last updated on
2011-04-26.

Automatic conversion script
Id: cif_fix_values 8170 2020-07-09 18:12:32Z antanas 

 Adding full bibliography for 7134419--7134426.cif.
;
_cod_database_code 7134420
_shelx_shelxl_version_number 2019/1
_shelx_space_group_comment
;
The symmetry employed for this shelxl refinement is uniquely defined
by the following loop, which should always be used as a source of
symmetry information in preference to the above space-group names.
They are only intended as comments.
;
_shelx_estimated_absorpt_t_max 0.928
_shelx_estimated_absorpt_t_min 0.689
_diffrn_measurement_bruker_total_exposure_time 3656.0
_computing_bruker_data_scaling 'SADABS-2016/2 - Bruker AXS area detector scaling and absorption correction'
_olex2_refinement_description
;
1. Fixed Uiso
 At 1.2 times of:
  All C(H) groups, All C(H,H) groups
2. Uiso/Uaniso restraints and constraints
Uanis(C50) = Uanis(C49) = Uanis(C12) = Uanis(C11)
Uanis(C51) = Uanis(C13)
3. Others
 Sof(C49)=Sof(H49)=Sof(C50)=Sof(H50)=Sof(C51)=1-FVAR(1)
 Sof(C11)=Sof(H11)=Sof(C12)=Sof(H12)=Sof(C13)=FVAR(1)
 Fixed Sof: H14(0.88) H14A(0.12) H17(0.88) H17A(0.12)
4.a Ternary CH refined with riding coordinates:
 C49(H49), C50(H50)
4.b Aromatic/amide H refined with riding coordinates:
 C1(H1), C4(H4), C5(H5), C6(H6), C8(H8), C9(H9), C10(H10), C11(H11), C12(H12),
 C14(H14), C14(H14A), C15(H15), C16(H16), C17(H17), C17(H17A), C18(H18),
 C19(H19), C21(H21), C22(H22), C25(H25), C26(H26), C28(H28), C29(H29), C32(H32),
  C33(H33), C35(H35), C36(H36), C37(H37), C38(H38), C42(H42), C43(H43),
 C44(H44), C45(H45), C46(H46), C47(H47), C48(H48)
;
_geom_details
;
 All esds (except the esd in the dihedral angle between two l.s. planes)
 are estimated using the full covariance matrix.  The cell esds are taken
 into account individually in the estimation of esds in distances, angles
 and torsion angles; correlations between esds in cell parameters are only
 used when they are defined by crystal symmetry.  An approximate (isotropic)
 treatment of cell esds is used for estimating esds involving l.s. planes.
;
_smtbx_masks_void_probe_radius 1.2
_smtbx_masks_void_truncation_radius 1.2
_olex2_submission_special_instructions 'No special instructions were received'

loop_
_space_group_symop_operation_xyz
'x, y, z'
'-x, -y, -z'

loop_
_atom_site_label
_atom_site_type_symbol
_atom_site_fract_x
_atom_site_fract_y
_atom_site_fract_z
_atom_site_U_iso_or_equiv
_atom_site_adp_type
_atom_site_occupancy
_atom_site_site_symmetry_order
_atom_site_calc_flag
_atom_site_refinement_flags_posn
_atom_site_refinement_flags_adp
_atom_site_refinement_flags_occupancy
_atom_site_disorder_assembly
_atom_site_disorder_group
Cd1 Cd 0.82836(2) 0.43270(2) 0.56043(2) 0.02097(7) Uani 1 1 d . . . . .
Cl1 Cl 0.72620(8) 1.08786(5) 0.42191(6) 0.0509(2) Uani 1 1 d . . . . .
Cl2 Cl 0.28196(8) -0.03709(5) 0.83882(5) 0.0479(2) Uani 1 1 d . . . . .
O1 O 0.72871(17) 0.59325(11) 0.56007(11) 0.0274(4) Uani 1 1 d . . . . .
O2 O 0.94718(17) 0.60730(11) 0.50648(10) 0.0254(4) Uani 1 1 d . . . . .
O3 O 0.61117(17) 0.37280(12) 0.63125(11) 0.0289(4) Uani 1 1 d . . . . .
O4 O 0.77462(17) 0.25796(12) 0.60072(11) 0.0273(4) Uani 1 1 d . . . . .
N1 N 0.9251(2) 0.44261(14) 0.68341(12) 0.0232(4) Uani 1 1 d . . . . .
N2 N 0.7677(2) 0.41838(13) 0.42488(12) 0.0216(4) Uani 1 1 d . . . . .
C1 C 1.0747(3) 0.75006(18) 1.02936(17) 0.0342(6) Uani 1 1 d . . . . .
H1 H 1.023903 0.742728 0.984036 0.041 Uiso 1 1 calc R U . . .
C2 C 1.1744(3) 0.67543(18) 1.04828(15) 0.0256(5) Uani 1 1 d . . . . .
C3 C 1.2495(3) 0.68922(18) 1.11601(16) 0.0315(6) Uani 1 1 d . . . . .
C4 C 1.2185(4) 0.7752(2) 1.16193(18) 0.0467(8) Uani 1 1 d . . . . .
H4 H 1.266836 0.784338 1.208096 0.056 Uiso 1 1 calc R U . . .
C5 C 1.1220(4) 0.8449(2) 1.1419(2) 0.0562(10) Uani 1 1 d . . . . .
H5 H 1.103490 0.902197 1.173424 0.067 Uiso 1 1 calc R U . . .
C6 C 1.0500(4) 0.8319(2) 1.07448(19) 0.0488(8) Uani 1 1 d . . . . .
H6 H 0.982753 0.881078 1.060031 0.059 Uiso 1 1 calc R U . . .
C7 C 1.2021(3) 0.58580(17) 1.00441(15) 0.0253(5) Uani 1 1 d . . . . .
C8 C 1.3010(3) 0.51829(19) 1.02830(15) 0.0275(6) Uani 1 1 d . . . . .
H8 H 1.319349 0.459156 0.999209 0.033 Uiso 1 1 calc R U . . .
C9 C 1.3759(3) 0.53324(19) 1.09399(16) 0.0308(6) Uani 1 1 d . . . . .
H9 H 1.445006 0.485482 1.107959 0.037 Uiso 1 1 calc R U . . .
C10 C 1.3495(3) 0.61659(19) 1.13787(17) 0.0330(6) Uani 1 1 d . . . . .
H10 H 1.398776 0.625807 1.183508 0.040 Uiso 1 1 calc R U . . .
C11 C 1.1290(3) 0.5672(2) 0.93336(19) 0.0281(5) Uani 0.881(4) 1 d . . P A 1
H11 H 1.060485 0.616215 0.920959 0.034 Uiso 0.881(4) 1 calc R U P A 1
C12 C 1.1456(3) 0.4917(2) 0.88462(18) 0.0281(5) Uani 0.881(4) 1 d . . P A 1
H12 H 1.215659 0.442943 0.894489 0.034 Uiso 0.881(4) 1 calc R U P A 1
C13 C 1.0660(3) 0.4761(2) 0.8167(2) 0.0236(7) Uani 0.881(4) 1 d . . P A 1
C14 C 0.9579(3) 0.54010(17) 0.79737(16) 0.0261(5) Uani 1 1 d . . . . .
H14 H 0.929919 0.595521 0.830131 0.031 Uiso 0.88 1 calc R U P A 1
H14A H 0.953754 0.607820 0.810807 0.031 Uiso 0.12 1 calc R U P A 2
C15 C 0.8927(3) 0.52135(17) 0.72995(15) 0.0246(5) Uani 1 1 d . . . . .
H15 H 0.821144 0.566457 0.715598 0.030 Uiso 1 1 calc R U . . .
C16 C 1.0247(3) 0.37965(17) 0.70552(16) 0.0274(6) Uani 1 1 d . . . . .
H16 H 1.047914 0.322747 0.673907 0.033 Uiso 1 1 calc R U . . .
C17 C 1.0950(3) 0.39295(18) 0.77138(17) 0.0321(6) Uani 1 1 d . . . . .
H17 H 1.163591 0.345012 0.785834 0.038 Uiso 0.88 1 calc R U P A 1
H17A H 1.180798 0.359549 0.772745 0.038 Uiso 0.12 1 calc R U P A 2
C18 C 0.6493(2) 0.45767(17) 0.40455(15) 0.0244(5) Uani 1 1 d . . . . .
H18 H 0.604550 0.509416 0.437003 0.029 Uiso 1 1 calc R U . . .
C19 C 0.5899(2) 0.42645(17) 0.33891(16) 0.0248(5) Uani 1 1 d . . . . .
H19 H 0.506057 0.456465 0.326734 0.030 Uiso 1 1 calc R U . . .
C20 C 0.6534(2) 0.35045(16) 0.29034(15) 0.0218(5) Uani 1 1 d . . . . .
C21 C 0.7784(2) 0.31393(16) 0.30918(15) 0.0231(5) Uani 1 1 d . . . . .
H21 H 0.828080 0.265116 0.275333 0.028 Uiso 1 1 calc R U . . .
C22 C 0.8312(2) 0.34770(16) 0.37635(15) 0.0234(5) Uani 1 1 d . . . . .
H22 H 0.915899 0.319940 0.388906 0.028 Uiso 1 1 calc R U . . .
C23 C 0.8285(2) 0.64504(16) 0.52166(14) 0.0210(5) Uani 1 1 d . . . . .
C24 C 0.8037(2) 0.75558(16) 0.49454(14) 0.0195(5) Uani 1 1 d . . . . .
C25 C 0.9120(3) 0.81908(17) 0.46283(15) 0.0241(5) Uani 1 1 d . . . . .
H25 H 1.002345 0.792194 0.456565 0.029 Uiso 1 1 calc R U . . .
C26 C 0.8879(3) 0.92148(18) 0.44041(16) 0.0294(6) Uani 1 1 d . . . . .
H26 H 0.961356 0.965468 0.419402 0.035 Uiso 1 1 calc R U . . .
C27 C 0.7559(3) 0.95869(17) 0.44900(17) 0.0313(6) Uani 1 1 d . . . . .
C28 C 0.6474(3) 0.89649(18) 0.47845(17) 0.0326(6) Uani 1 1 d . . . . .
H28 H 0.557048 0.923152 0.482620 0.039 Uiso 1 1 calc R U . . .
C29 C 0.6726(2) 0.79448(17) 0.50184(16) 0.0258(5) Uani 1 1 d . . . . .
H29 H 0.598819 0.750866 0.523121 0.031 Uiso 1 1 calc R U . . .
C30 C 0.6539(3) 0.28249(17) 0.63232(14) 0.0221(5) Uani 1 1 d . . . . .
C31 C 0.5580(2) 0.20056(17) 0.67685(15) 0.0229(5) Uani 1 1 d . . . . .
C32 C 0.4271(3) 0.22620(18) 0.71463(17) 0.0315(6) Uani 1 1 d . . . . .
H32 H 0.396036 0.294792 0.707752 0.038 Uiso 1 1 calc R U . . .
C33 C 0.3404(3) 0.15311(19) 0.76244(18) 0.0358(6) Uani 1 1 d . . . . .
H33 H 0.250003 0.170911 0.787556 0.043 Uiso 1 1 calc R U . . .
C34 C 0.3877(3) 0.05407(18) 0.77293(18) 0.0322(6) Uani 1 1 d . . . . .
C35 C 0.5166(3) 0.02615(19) 0.73363(19) 0.0362(6) Uani 1 1 d . . . . .
H35 H 0.546650 -0.042727 0.739495 0.043 Uiso 1 1 calc R U . . .
C36 C 0.6019(3) 0.10003(18) 0.68544(17) 0.0310(6) Uani 1 1 d . . . . .
H36 H 0.690907 0.081647 0.658118 0.037 Uiso 1 1 calc R U . . .
C37 C 0.5932(3) 0.30656(17) 0.22415(15) 0.0247(5) Uani 1 1 d . . . . .
H37 H 0.652991 0.277748 0.178024 0.030 Uiso 1 1 calc R U . . .
C38 C 0.4608(3) 0.30425(17) 0.22416(15) 0.0253(5) Uani 1 1 d . . . . .
H38 H 0.401214 0.335402 0.268941 0.030 Uiso 1 1 calc R U . . .
C39 C 0.3998(3) 0.25688(18) 0.15972(16) 0.0265(5) Uani 1 1 d . . . . .
C40 C 0.2730(2) 0.20888(17) 0.18638(15) 0.0233(5) Uani 1 1 d . . . . .
C41 C 0.2151(3) 0.16445(17) 0.12278(16) 0.0271(6) Uani 1 1 d . . . . .
C42 C 0.2873(3) 0.1679(2) 0.03393(17) 0.0389(7) Uani 1 1 d . . . . .
H42 H 0.250167 0.138251 -0.009096 0.047 Uiso 1 1 calc R U . . .
C43 C 0.4093(3) 0.2134(2) 0.00970(18) 0.0438(7) Uani 1 1 d . . . . .
H43 H 0.456787 0.214722 -0.049846 0.053 Uiso 1 1 calc R U . . .
C44 C 0.4651(3) 0.2582(2) 0.07208(17) 0.0359(6) Uani 1 1 d . . . . .
H44 H 0.549621 0.290268 0.053819 0.043 Uiso 1 1 calc R U . . .
C45 C 0.2023(2) 0.19912(17) 0.27620(16) 0.0243(5) Uani 1 1 d . . . . .
H45 H 0.239222 0.227103 0.320202 0.029 Uiso 1 1 calc R U . . .
C46 C 0.0832(3) 0.15066(17) 0.30016(17) 0.0278(6) Uani 1 1 d . . . . .
H46 H 0.038367 0.145069 0.360554 0.033 Uiso 1 1 calc R U . . .
C47 C 0.0251(3) 0.10859(18) 0.23670(17) 0.0301(6) Uani 1 1 d . . . . .
H47 H -0.058642 0.075313 0.253941 0.036 Uiso 1 1 calc R U . . .
C48 C 0.0904(3) 0.11606(18) 0.15015(17) 0.0287(6) Uani 1 1 d . . . . .
H48 H 0.050799 0.087981 0.107354 0.034 Uiso 1 1 calc R U . . .
C49 C 1.060(2) 0.4638(15) 0.9430(13) 0.0281(5) Uani 0.119(4) 1 d . . P A 2
H49 H 1.141838 0.419514 0.951445 0.034 Uiso 0.119(4) 1 calc R U P A 2
C50 C 1.068(2) 0.5667(16) 0.9791(15) 0.0281(5) Uani 0.119(4) 1 d . . P A 2
H50 H 1.041427 0.623694 0.935712 0.034 Uiso 0.119(4) 1 calc R U P A 2
C51 C 1.032(3) 0.467(2) 0.8497(17) 0.0236(7) Uani 0.119(4) 1 d . . P A 2

loop_
_atom_site_aniso_label
_atom_site_aniso_U_11
_atom_site_aniso_U_22
_atom_site_aniso_U_33
_atom_site_aniso_U_23
_atom_site_aniso_U_13
_atom_site_aniso_U_12
Cd1 0.01955(11) 0.01817(9) 0.02368(10) -0.00158(6) 0.00000(7) -0.00210(6)
Cl1 0.0422(5) 0.0192(3) 0.0770(5) 0.0071(3) 0.0172(4) 0.0046(3)
Cl2 0.0396(4) 0.0335(4) 0.0656(5) 0.0062(3) 0.0003(4) -0.0171(3)
O1 0.0210(10) 0.0189(8) 0.0398(10) 0.0004(7) -0.0007(8) -0.0031(7)
O2 0.0204(10) 0.0242(8) 0.0282(9) -0.0006(7) 0.0024(7) 0.0024(7)
O3 0.0257(10) 0.0193(8) 0.0378(10) -0.0020(7) 0.0042(8) -0.0018(7)
O4 0.0189(10) 0.0252(9) 0.0351(9) -0.0012(7) 0.0005(8) -0.0012(7)
N1 0.0242(12) 0.0212(10) 0.0216(10) -0.0007(8) 0.0022(8) -0.0016(9)
N2 0.0194(11) 0.0190(9) 0.0246(10) 0.0004(8) 0.0000(8) -0.0031(8)
C1 0.0424(18) 0.0288(14) 0.0318(14) -0.0005(11) -0.0113(12) 0.0024(12)
C2 0.0268(14) 0.0285(13) 0.0193(12) 0.0000(10) 0.0006(10) -0.0038(11)
C3 0.0439(18) 0.0285(13) 0.0219(12) -0.0014(10) -0.0057(12) -0.0037(12)
C4 0.079(3) 0.0343(16) 0.0329(15) -0.0066(12) -0.0253(16) -0.0004(16)
C5 0.101(3) 0.0314(16) 0.0424(17) -0.0124(13) -0.0271(19) 0.0154(17)
C6 0.074(2) 0.0306(15) 0.0431(17) -0.0035(13) -0.0200(16) 0.0153(15)
C7 0.0225(14) 0.0276(13) 0.0243(12) 0.0010(10) -0.0021(10) -0.0049(10)
C8 0.0229(14) 0.0323(13) 0.0262(13) -0.0067(10) 0.0010(11) -0.0007(11)
C9 0.0223(14) 0.0366(14) 0.0324(14) -0.0013(11) -0.0048(11) 0.0019(11)
C10 0.0342(16) 0.0387(15) 0.0279(13) -0.0023(11) -0.0105(12) -0.0056(12)
C11 0.0266(13) 0.0291(10) 0.0296(12) -0.0046(8) -0.0083(9) 0.0035(9)
C12 0.0266(13) 0.0291(10) 0.0296(12) -0.0046(8) -0.0083(9) 0.0035(9)
C13 0.0240(19) 0.0251(14) 0.0206(17) -0.0032(14) 0.0006(13) -0.0035(13)
C14 0.0251(14) 0.0197(12) 0.0342(13) -0.0060(10) -0.0055(11) -0.0003(10)
C15 0.0206(14) 0.0234(12) 0.0281(12) -0.0015(10) -0.0003(10) -0.0011(10)
C16 0.0294(15) 0.0218(12) 0.0291(13) -0.0044(10) 0.0007(11) 0.0009(11)
C17 0.0293(15) 0.0237(13) 0.0439(15) -0.0053(11) -0.0093(12) 0.0059(11)
C18 0.0221(14) 0.0212(12) 0.0284(13) -0.0040(10) 0.0007(10) -0.0005(10)
C19 0.0179(13) 0.0234(12) 0.0324(13) -0.0028(10) -0.0024(10) -0.0014(10)
C20 0.0180(13) 0.0211(11) 0.0241(12) 0.0006(9) 0.0016(10) -0.0060(10)
C21 0.0196(13) 0.0192(11) 0.0285(12) -0.0039(9) 0.0016(10) -0.0002(10)
C22 0.0191(13) 0.0200(11) 0.0295(13) -0.0005(10) -0.0018(10) -0.0011(10)
C23 0.0219(14) 0.0210(11) 0.0205(11) -0.0048(9) -0.0031(10) -0.0003(10)
C24 0.0222(13) 0.0173(11) 0.0188(11) -0.0043(9) -0.0016(9) -0.0003(9)
C25 0.0202(13) 0.0222(12) 0.0283(12) -0.0033(10) 0.0000(10) 0.0006(10)
C26 0.0241(15) 0.0234(12) 0.0368(14) -0.0015(10) 0.0057(11) -0.0073(10)
C27 0.0327(16) 0.0158(11) 0.0393(14) 0.0009(10) 0.0054(12) 0.0038(10)
C28 0.0224(15) 0.0255(13) 0.0448(15) -0.0014(11) 0.0042(12) 0.0056(11)
C29 0.0180(13) 0.0231(12) 0.0340(13) -0.0010(10) 0.0001(11) -0.0019(10)
C30 0.0242(14) 0.0247(13) 0.0190(11) -0.0026(9) -0.0065(10) -0.0046(10)
C31 0.0208(13) 0.0238(12) 0.0250(12) -0.0026(10) -0.0052(10) -0.0043(10)
C32 0.0274(15) 0.0214(12) 0.0434(15) -0.0020(11) -0.0014(12) 0.0006(11)
C33 0.0225(15) 0.0299(14) 0.0503(17) -0.0024(12) 0.0049(12) -0.0037(11)
C34 0.0282(15) 0.0264(13) 0.0411(15) 0.0001(11) -0.0034(12) -0.0107(11)
C35 0.0326(17) 0.0225(13) 0.0524(17) -0.0010(12) -0.0069(13) -0.0010(11)
C36 0.0242(15) 0.0238(13) 0.0442(15) -0.0044(11) -0.0037(12) -0.0011(11)
C37 0.0239(14) 0.0241(12) 0.0250(12) -0.0035(10) -0.0008(10) -0.0010(10)
C38 0.0236(14) 0.0250(12) 0.0262(12) -0.0039(10) -0.0004(10) -0.0034(10)
C39 0.0249(14) 0.0265(13) 0.0279(13) -0.0030(10) -0.0044(11) -0.0016(10)
C40 0.0221(14) 0.0199(11) 0.0282(12) -0.0033(10) -0.0056(10) 0.0029(10)
C41 0.0289(15) 0.0249(12) 0.0286(13) -0.0038(10) -0.0076(11) -0.0016(11)
C42 0.0429(18) 0.0486(17) 0.0282(14) -0.0108(12) -0.0073(13) -0.0110(14)
C43 0.0465(19) 0.0590(19) 0.0261(14) -0.0107(13) 0.0012(13) -0.0151(15)
C44 0.0299(16) 0.0449(16) 0.0330(14) -0.0091(12) 0.0001(12) -0.0098(12)
C45 0.0225(14) 0.0232(12) 0.0277(12) -0.0053(10) -0.0045(10) 0.0012(10)
C46 0.0280(15) 0.0236(12) 0.0303(13) -0.0044(10) -0.0006(11) -0.0009(11)
C47 0.0232(14) 0.0250(13) 0.0419(15) -0.0037(11) -0.0052(12) -0.0029(11)
C48 0.0300(15) 0.0245(13) 0.0353(14) -0.0062(11) -0.0128(12) -0.0029(11)
C49 0.0266(13) 0.0291(10) 0.0296(12) -0.0046(8) -0.0083(9) 0.0035(9)
C50 0.0266(13) 0.0291(10) 0.0296(12) -0.0046(8) -0.0083(9) 0.0035(9)
C51 0.0240(19) 0.0251(14) 0.0206(17) -0.0032(14) 0.0006(13) -0.0035(13)

loop_
_atom_type_symbol
_atom_type_description
_atom_type_scat_dispersion_real
_atom_type_scat_dispersion_imag
_atom_type_scat_source
C C 0.0033 0.0016 'International Tables Vol C Tables 4.2.6.8 and 6.1.1.4'
H H 0.0000 0.0000 'International Tables Vol C Tables 4.2.6.8 and 6.1.1.4'
Cd Cd -0.8075 1.2024 'International Tables Vol C Tables 4.2.6.8 and 6.1.1.4'
Cl Cl 0.1484 0.1585 'International Tables Vol C Tables 4.2.6.8 and 6.1.1.4'
N N 0.0061 0.0033 'International Tables Vol C Tables 4.2.6.8 and 6.1.1.4'
O O 0.0106 0.0060 'International Tables Vol C Tables 4.2.6.8 and 6.1.1.4'

loop_
_geom_angle_atom_site_label_1
_geom_angle_atom_site_label_2
_geom_angle_atom_site_label_3
_geom_angle
_geom_angle_site_symmetry_1
_geom_angle_site_symmetry_3
_geom_angle_publ_flag
O1 Cd1 O2 125.84(5) . 2_766 ?
O1 Cd1 O2 52.37(5) . . ?
O1 Cd1 O3 86.24(6) . . ?
O1 Cd1 O4 141.34(6) . . ?
O1 Cd1 C30 113.72(7) . . ?
O2 Cd1 O2 73.95(6) 2_766 . ?
O2 Cd1 O3 147.57(5) 2_766 . ?
O2 Cd1 O4 92.53(5) 2_766 . ?
O2 Cd1 C30 165.87(6) . . ?
O2 Cd1 C30 120.16(6) 2_766 . ?
O3 Cd1 O2 138.45(5) . . ?
O3 Cd1 O4 55.16(5) . . ?
O3 Cd1 C30 27.50(6) . . ?
O4 Cd1 O2 166.27(5) . . ?
O4 Cd1 C30 27.66(6) . . ?
N1 Cd1 O1 94.40(6) . . ?
N1 Cd1 O2 83.66(6) . 2_766 ?
N1 Cd1 O2 81.96(6) . . ?
N1 Cd1 O3 100.02(6) . . ?
N1 Cd1 O4 94.43(6) . . ?
N1 Cd1 N2 170.42(7) . . ?
N1 Cd1 C30 98.01(6) . . ?
N2 Cd1 O1 90.59(6) . . ?
N2 Cd1 O2 86.79(6) . 2_766 ?
N2 Cd1 O2 94.71(6) . . ?
N2 Cd1 O3 88.45(6) . . ?
N2 Cd1 O4 86.71(6) . . ?
N2 Cd1 C30 87.42(6) . . ?
C23 O1 Cd1 99.92(14) . . ?
Cd1 O2 Cd1 106.05(6) 2_766 . ?
C23 O2 Cd1 84.67(13) . . ?
C23 O2 Cd1 163.67(15) . 2_766 ?
C30 O3 Cd1 91.43(14) . . ?
C30 O4 Cd1 90.53(13) . . ?
C15 N1 Cd1 119.38(16) . . ?
C16 N1 Cd1 122.87(15) . . ?
C16 N1 C15 117.3(2) . . ?
C18 N2 Cd1 121.33(15) . . ?
C22 N2 Cd1 118.68(16) . . ?
C22 N2 C18 117.5(2) . . ?
C2 C1 H1 119.3 . . ?
C6 C1 H1 119.3 . . ?
C6 C1 C2 121.5(3) . . ?
C1 C2 C3 117.8(2) . . ?
C1 C2 C7 123.8(2) . . ?
C3 C2 C7 118.3(2) . . ?
C4 C3 C2 118.5(3) . . ?
C10 C3 C2 120.0(2) . . ?
C10 C3 C4 121.4(2) . . ?
C3 C4 H4 119.1 . . ?
C5 C4 C3 121.8(3) . . ?
C5 C4 H4 119.1 . . ?
C4 C5 H5 120.2 . . ?
C4 C5 C6 119.5(3) . . ?
C6 C5 H5 120.2 . . ?
C1 C6 C5 120.9(3) . . ?
C1 C6 H6 119.6 . . ?
C5 C6 H6 119.6 . . ?
C2 C7 C11 121.2(2) . . ?
C2 C7 C50 103.3(8) . . ?
C8 C7 C2 118.9(2) . . ?
C8 C7 C11 120.0(2) . . ?
C8 C7 C50 129.7(8) . . ?
C7 C8 H8 118.8 . . ?
C7 C8 C9 122.4(2) . . ?
C9 C8 H8 118.8 . . ?
C8 C9 H9 120.1 . . ?
C10 C9 C8 119.8(2) . . ?
C10 C9 H9 120.1 . . ?
C3 C10 H10 119.7 . . ?
C9 C10 C3 120.5(2) . . ?
C9 C10 H10 119.7 . . ?
C7 C11 H11 115.6 . . ?
C12 C11 C7 128.7(3) . . ?
C12 C11 H11 115.6 . . ?
C11 C12 H12 117.1 . . ?
C11 C12 C13 125.8(3) . . ?
C13 C12 H12 117.1 . . ?
C14 C13 C12 123.0(3) . . ?
C17 C13 C12 119.2(3) . . ?
C17 C13 C14 117.8(3) . . ?
C13 C14 H14 120.7 . . ?
C15 C14 C13 118.6(2) . . ?
C15 C14 H14 120.7 . . ?
C15 C14 H14A 116.8 . . ?
C15 C14 C51 126.5(11) . . ?
C51 C14 H14A 116.8 . . ?
N1 C15 C14 123.3(2) . . ?
N1 C15 H15 118.4 . . ?
C14 C15 H15 118.4 . . ?
N1 C16 H16 118.4 . . ?
N1 C16 C17 123.2(2) . . ?
C17 C16 H16 118.4 . . ?
C13 C17 H17 120.2 . . ?
C16 C17 C13 119.7(3) . . ?
C16 C17 H17 120.2 . . ?
C16 C17 H17A 119.6 . . ?
C16 C17 C51 120.8(10) . . ?
C51 C17 H17A 119.6 . . ?
N2 C18 H18 118.5 . . ?
N2 C18 C19 123.1(2) . . ?
C19 C18 H18 118.5 . . ?
C18 C19 H19 120.2 . . ?
C18 C19 C20 119.6(2) . . ?
C20 C19 H19 120.2 . . ?
C19 C20 C37 123.7(2) . . ?
C21 C20 C19 116.7(2) . . ?
C21 C20 C37 119.6(2) . . ?
C20 C21 H21 119.7 . . ?
C22 C21 C20 120.6(2) . . ?
C22 C21 H21 119.7 . . ?
N2 C22 C21 122.5(2) . . ?
N2 C22 H22 118.8 . . ?
C21 C22 H22 118.8 . . ?
O1 C23 O2 122.3(2) . . ?
O1 C23 C24 118.0(2) . . ?
O2 C23 C24 119.7(2) . . ?
C25 C24 C23 120.5(2) . . ?
C29 C24 C23 119.7(2) . . ?
C29 C24 C25 119.9(2) . . ?
C24 C25 H25 120.0 . . ?
C26 C25 C24 120.0(2) . . ?
C26 C25 H25 120.0 . . ?
C25 C26 H26 120.5 . . ?
C27 C26 C25 119.0(2) . . ?
C27 C26 H26 120.5 . . ?
C26 C27 Cl1 118.89(19) . . ?
C28 C27 Cl1 119.4(2) . . ?
C28 C27 C26 121.7(2) . . ?
C27 C28 H28 120.6 . . ?
C27 C28 C29 118.7(2) . . ?
C29 C28 H28 120.6 . . ?
C24 C29 C28 120.6(2) . . ?
C24 C29 H29 119.7 . . ?
C28 C29 H29 119.7 . . ?
O3 C30 Cd1 61.07(12) . . ?
O3 C30 O4 122.9(2) . . ?
O3 C30 C31 118.2(2) . . ?
O4 C30 Cd1 61.81(11) . . ?
O4 C30 C31 118.9(2) . . ?
C31 C30 Cd1 177.04(15) . . ?
C32 C31 C30 119.7(2) . . ?
C32 C31 C36 119.4(2) . . ?
C36 C31 C30 120.8(2) . . ?
C31 C32 H32 119.6 . . ?
C31 C32 C33 120.8(2) . . ?
C33 C32 H32 119.6 . . ?
C32 C33 H33 120.6 . . ?
C34 C33 C32 118.9(2) . . ?
C34 C33 H33 120.6 . . ?
C33 C34 Cl2 119.0(2) . . ?
C35 C34 Cl2 119.7(2) . . ?
C35 C34 C33 121.4(2) . . ?
C34 C35 H35 120.5 . . ?
C34 C35 C36 119.1(2) . . ?
C36 C35 H35 120.5 . . ?
C31 C36 C35 120.4(2) . . ?
C31 C36 H36 119.8 . . ?
C35 C36 H36 119.8 . . ?
C20 C37 H37 117.7 . . ?
C38 C37 C20 124.6(2) . . ?
C38 C37 H37 117.7 . . ?
C37 C38 H38 117.6 . . ?
C37 C38 C39 124.7(2) . . ?
C39 C38 H38 117.6 . . ?
C40 C39 C38 120.7(2) . . ?
C44 C39 C38 120.5(2) . . ?
C44 C39 C40 118.8(2) . . ?
C39 C40 C41 119.8(2) . . ?
C39 C40 C45 122.6(2) . . ?
C41 C40 C45 117.5(2) . . ?
C42 C41 C40 118.7(2) . . ?
C48 C41 C40 119.3(2) . . ?
C48 C41 C42 121.9(2) . . ?
C41 C42 H42 119.6 . . ?
C43 C42 C41 120.7(2) . . ?
C43 C42 H42 119.6 . . ?
C42 C43 H43 119.8 . . ?
C42 C43 C44 120.4(3) . . ?
C44 C43 H43 119.8 . . ?
C39 C44 C43 121.5(2) . . ?
C39 C44 H44 119.2 . . ?
C43 C44 H44 119.2 . . ?
C40 C45 H45 119.3 . . ?
C46 C45 C40 121.4(2) . . ?
C46 C45 H45 119.3 . . ?
C45 C46 H46 119.6 . . ?
C45 C46 C47 120.9(2) . . ?
C47 C46 H46 119.6 . . ?
C46 C47 H47 120.3 . . ?
C48 C47 C46 119.4(2) . . ?
C48 C47 H47 120.3 . . ?
C41 C48 H48 119.2 . . ?
C47 C48 C41 121.6(2) . . ?
C47 C48 H48 119.2 . . ?
C50 C49 H49 111.1 . . ?
C50 C49 H49 111.1 2_767 . ?
C50 C49 C50 90.2(16) . 2_767 ?
C51 C49 H49 111.1 . . ?
C51 C49 C50 114.6(19) . 2_767 ?
C51 C49 C50 117.2(19) . . ?
C7 C50 C49 114.8(16) . . ?
C7 C50 C49 119.3(16) . 2_767 ?
C7 C50 H50 110.5 . . ?
C49 C50 H50 110.5 2_767 . ?
C49 C50 H50 110.5 . . ?
C14 C51 C17 99.0(15) . . ?
C14 C51 C49 132(2) . . ?
C49 C51 C17 129(2) . . ?

loop_
_geom_bond_atom_site_label_1
_geom_bond_atom_site_label_2
_geom_bond_distance
_geom_bond_site_symmetry_2
_geom_bond_publ_flag
Cd1 O1 2.3153(16) . ?
Cd1 O2 2.6414(15) . ?
Cd1 O2 2.3647(16) 2_766 ?
Cd1 O3 2.3822(16) . ?
Cd1 O4 2.3983(15) . ?
Cd1 N1 2.292(2) . ?
Cd1 N2 2.3025(19) . ?
Cd1 C30 2.721(2) . ?
Cl1 C27 1.743(2) . ?
Cl2 C34 1.750(2) . ?
O1 C23 1.259(3) . ?
O2 C23 1.261(3) . ?
O3 C30 1.257(3) . ?
O4 C30 1.263(3) . ?
N1 C15 1.340(3) . ?
N1 C16 1.333(3) . ?
N2 C18 1.343(3) . ?
N2 C22 1.341(3) . ?
C1 H1 0.9500 . ?
C1 C2 1.414(4) . ?
C1 C6 1.357(4) . ?
C2 C3 1.423(4) . ?
C2 C7 1.438(3) . ?
C3 C4 1.416(4) . ?
C3 C10 1.411(4) . ?
C4 H4 0.9500 . ?
C4 C5 1.353(4) . ?
C5 H5 0.9500 . ?
C5 C6 1.396(4) . ?
C6 H6 0.9500 . ?
C7 C8 1.370(3) . ?
C7 C11 1.471(4) . ?
C7 C50 1.51(2) . ?
C8 H8 0.9500 . ?
C8 C9 1.400(3) . ?
C9 H9 0.9500 . ?
C9 C10 1.364(4) . ?
C10 H10 0.9500 . ?
C11 H11 0.9500 . ?
C11 C12 1.318(4) . ?
C12 H12 0.9500 . ?
C12 C13 1.462(4) . ?
C13 C14 1.394(4) . ?
C13 C17 1.376(4) . ?
C14 H14 0.9500 . ?
C14 H14A 0.9500 . ?
C14 C15 1.373(3) . ?
C14 C51 1.44(3) . ?
C15 H15 0.9500 . ?
C16 H16 0.9500 . ?
C16 C17 1.365(4) . ?
C17 H17 0.9500 . ?
C17 H17A 0.9500 . ?
C17 C51 1.67(3) . ?
C18 H18 0.9500 . ?
C18 C19 1.376(3) . ?
C19 H19 0.9500 . ?
C19 C20 1.395(3) . ?
C20 C21 1.386(3) . ?
C20 C37 1.466(3) . ?
C21 H21 0.9500 . ?
C21 C22 1.373(3) . ?
C22 H22 0.9500 . ?
C23 C24 1.500(3) . ?
C24 C25 1.391(3) . ?
C24 C29 1.379(3) . ?
C25 H25 0.9500 . ?
C25 C26 1.384(3) . ?
C26 H26 0.9500 . ?
C26 C27 1.379(4) . ?
C27 C28 1.378(4) . ?
C28 H28 0.9500 . ?
C28 C29 1.384(3) . ?
C29 H29 0.9500 . ?
C30 C31 1.507(3) . ?
C31 C32 1.381(3) . ?
C31 C36 1.387(3) . ?
C32 H32 0.9500 . ?
C32 C33 1.386(3) . ?
C33 H33 0.9500 . ?
C33 C34 1.380(4) . ?
C34 C35 1.379(4) . ?
C35 H35 0.9500 . ?
C35 C36 1.387(3) . ?
C36 H36 0.9500 . ?
C37 H37 0.9500 . ?
C37 C38 1.329(3) . ?
C38 H38 0.9500 . ?
C38 C39 1.473(3) . ?
C39 C40 1.424(3) . ?
C39 C44 1.384(3) . ?
C40 C41 1.425(3) . ?
C40 C45 1.425(3) . ?
C41 C42 1.421(3) . ?
C41 C48 1.409(3) . ?
C42 H42 0.9500 . ?
C42 C43 1.365(4) . ?
C43 H43 0.9500 . ?
C43 C44 1.400(4) . ?
C44 H44 0.9500 . ?
C45 H45 0.9500 . ?
C45 C46 1.358(3) . ?
C46 H46 0.9500 . ?
C46 C47 1.408(3) . ?
C47 H47 0.9500 . ?
C47 C48 1.365(3) . ?
C48 H48 0.9500 . ?
C49 H49 1.0000 . ?
C49 C50 1.62(3) 2_767 ?
C49 C50 1.56(3) . ?
C49 C51 1.50(3) . ?
C50 H50 1.0000 . ?

loop_
_geom_torsion_atom_site_label_1
_geom_torsion_atom_site_label_2
_geom_torsion_atom_site_label_3
_geom_torsion_atom_site_label_4
_geom_torsion
_geom_torsion_site_symmetry_1
_geom_torsion_site_symmetry_2
_geom_torsion_site_symmetry_3
_geom_torsion_site_symmetry_4
_geom_torsion_publ_flag
Cd1 O1 C23 O2 -9.9(2) . . . . ?
Cd1 O1 C23 C24 170.90(16) . . . . ?
Cd1 O2 C23 O1 8.5(2) . . . . ?
Cd1 O2 C23 O1 140.6(4) 2_766 . . . ?
Cd1 O2 C23 C24 -172.24(19) . . . . ?
Cd1 O2 C23 C24 -40.2(6) 2_766 . . . ?
Cd1 O3 C30 O4 -0.6(2) . . . . ?
Cd1 O3 C30 C31 176.74(17) . . . . ?
Cd1 O4 C30 O3 0.6(2) . . . . ?
Cd1 O4 C30 C31 -176.73(18) . . . . ?
Cd1 N1 C15 C14 -171.58(18) . . . . ?
Cd1 N1 C16 C17 171.05(18) . . . . ?
Cd1 N2 C18 C19 -159.68(17) . . . . ?
Cd1 N2 C22 C21 161.02(17) . . . . ?
Cl1 C27 C28 C29 -178.41(19) . . . . ?
Cl2 C34 C35 C36 -176.7(2) . . . . ?
O1 C23 C24 C25 171.4(2) . . . . ?
O1 C23 C24 C29 -8.1(3) . . . . ?
O2 C23 C24 C25 -7.9(3) . . . . ?
O2 C23 C24 C29 172.7(2) . . . . ?
O3 C30 C31 C32 0.2(3) . . . . ?
O3 C30 C31 C36 -175.6(2) . . . . ?
O4 C30 C31 C32 177.7(2) . . . . ?
O4 C30 C31 C36 1.8(3) . . . . ?
N1 C16 C17 C13 -1.7(4) . . . . ?
N1 C16 C17 C51 19.1(11) . . . . ?
N2 C18 C19 C20 0.1(3) . . . . ?
C1 C2 C3 C4 1.4(4) . . . . ?
C1 C2 C3 C10 179.6(2) . . . . ?
C1 C2 C7 C8 -179.8(2) . . . . ?
C1 C2 C7 C11 1.8(4) . . . . ?
C1 C2 C7 C50 -28.3(10) . . . . ?
C2 C1 C6 C5 -0.4(5) . . . . ?
C2 C3 C4 C5 -1.3(4) . . . . ?
C2 C3 C10 C9 0.6(4) . . . . ?
C2 C7 C8 C9 0.1(4) . . . . ?
C2 C7 C11 C12 177.2(3) . . . . ?
C2 C7 C50 C49 -66.2(17) . . . 2_767 ?
C2 C7 C50 C49 -170.9(15) . . . . ?
C3 C2 C7 C8 -1.1(3) . . . . ?
C3 C2 C7 C11 -179.5(2) . . . . ?
C3 C2 C7 C50 150.4(9) . . . . ?
C3 C4 C5 C6 0.4(5) . . . . ?
C4 C3 C10 C9 178.7(3) . . . . ?
C4 C5 C6 C1 0.5(5) . . . . ?
C6 C1 C2 C3 -0.6(4) . . . . ?
C6 C1 C2 C7 178.1(3) . . . . ?
C7 C2 C3 C4 -177.4(2) . . . . ?
C7 C2 C3 C10 0.8(4) . . . . ?
C7 C8 C9 C10 1.3(4) . . . . ?
C7 C11 C12 C13 177.9(3) . . . . ?
C8 C7 C11 C12 -1.2(5) . . . . ?
C8 C7 C50 C49 -24(2) . . . . ?
C8 C7 C50 C49 80.9(18) . . . 2_767 ?
C8 C9 C10 C3 -1.6(4) . . . . ?
C10 C3 C4 C5 -179.5(3) . . . . ?
C11 C7 C8 C9 178.5(2) . . . . ?
C11 C12 C13 C14 -1.9(5) . . . . ?
C11 C12 C13 C17 -179.7(3) . . . . ?
C12 C13 C14 C15 177.5(2) . . . . ?
C12 C13 C17 C16 -177.6(2) . . . . ?
C13 C14 C15 N1 2.1(4) . . . . ?
C14 C13 C17 C16 4.6(4) . . . . ?
C15 N1 C16 C17 -1.1(3) . . . . ?
C15 C14 C51 C17 34.0(18) . . . . ?
C15 C14 C51 C49 -153(2) . . . . ?
C16 N1 C15 C14 0.9(3) . . . . ?
C16 C17 C51 C14 -31.8(17) . . . . ?
C16 C17 C51 C49 154.6(19) . . . . ?
C17 C13 C14 C15 -4.7(4) . . . . ?
C18 N2 C22 C21 -1.2(3) . . . . ?
C18 C19 C20 C21 -3.0(3) . . . . ?
C18 C19 C20 C37 175.0(2) . . . . ?
C19 C20 C21 C22 3.8(3) . . . . ?
C19 C20 C37 C38 -25.5(4) . . . . ?
C20 C21 C22 N2 -1.8(3) . . . . ?
C20 C37 C38 C39 -177.6(2) . . . . ?
C21 C20 C37 C38 152.5(2) . . . . ?
C22 N2 C18 C19 2.1(3) . . . . ?
C23 C24 C25 C26 -178.2(2) . . . . ?
C23 C24 C29 C28 179.0(2) . . . . ?
C24 C25 C26 C27 -0.8(4) . . . . ?
C25 C24 C29 C28 -0.4(4) . . . . ?
C25 C26 C27 Cl1 179.28(19) . . . . ?
C25 C26 C27 C28 -0.7(4) . . . . ?
C26 C27 C28 C29 1.5(4) . . . . ?
C27 C28 C29 C24 -1.0(4) . . . . ?
C29 C24 C25 C26 1.3(3) . . . . ?
C30 C31 C32 C33 -174.5(2) . . . . ?
C30 C31 C36 C35 174.0(2) . . . . ?
C31 C32 C33 C34 1.0(4) . . . . ?
C32 C31 C36 C35 -1.8(4) . . . . ?
C32 C33 C34 Cl2 176.2(2) . . . . ?
C32 C33 C34 C35 -2.9(4) . . . . ?
C33 C34 C35 C36 2.4(4) . . . . ?
C34 C35 C36 C31 0.0(4) . . . . ?
C36 C31 C32 C33 1.4(4) . . . . ?
C37 C20 C21 C22 -174.3(2) . . . . ?
C37 C38 C39 C40 145.8(2) . . . . ?
C37 C38 C39 C44 -34.2(4) . . . . ?
C38 C39 C40 C41 179.3(2) . . . . ?
C38 C39 C40 C45 -3.4(4) . . . . ?
C38 C39 C44 C43 179.8(3) . . . . ?
C39 C40 C41 C42 1.0(4) . . . . ?
C39 C40 C41 C48 179.2(2) . . . . ?
C39 C40 C45 C46 -178.3(2) . . . . ?
C40 C39 C44 C43 -0.2(4) . . . . ?
C40 C41 C42 C43 -0.4(4) . . . . ?
C40 C41 C48 C47 -1.6(4) . . . . ?
C40 C45 C46 C47 -0.2(4) . . . . ?
C41 C40 C45 C46 -1.0(3) . . . . ?
C41 C42 C43 C44 -0.5(5) . . . . ?
C42 C41 C48 C47 176.6(2) . . . . ?
C42 C43 C44 C39 0.8(5) . . . . ?
C44 C39 C40 C41 -0.7(4) . . . . ?
C44 C39 C40 C45 176.5(2) . . . . ?
C45 C40 C41 C42 -176.4(2) . . . . ?
C45 C40 C41 C48 1.8(3) . . . . ?
C45 C46 C47 C48 0.5(4) . . . . ?
C46 C47 C48 C41 0.4(4) . . . . ?
C48 C41 C42 C43 -178.6(3) . . . . ?
C50 C7 C8 C9 -142.8(12) . . . . ?
C50 C49 C50 C7 122(2) 2_767 . . . ?
C50 C49 C50 C49 -0.002(3) 2_767 . . 2_767 ?
C50 C49 C51 C14 -29(4) . . . . ?
C50 C49 C51 C14 75(3) 2_767 . . . ?
C50 C49 C51 C17 -113(2) 2_767 . . . ?
C50 C49 C51 C17 143(2) . . . . ?
C51 C14 C15 N1 -23.3(13) . . . . ?
C51 C49 C50 C7 -120(2) . . . . ?
C51 C49 C50 C49 118(2) . . . 2_767 ?

loop_
_smtbx_masks_void_nr
_smtbx_masks_void_average_x
_smtbx_masks_void_average_y
_smtbx_masks_void_average_z
_smtbx_masks_void_volume
_smtbx_masks_void_count_electrons
_smtbx_masks_void_content
1 0.500 0.000 0.000 41.1 0.3 ?
